data_4518257
loop_
_publ_author_name
'Clanton, Nicholas A.'
'Hastings, Shayne D.'
'Foultz, Griffin B.'
'Contreras, Julie A.'
'Yee, Samantha S.'
'Arman, Hadi D.'
'Risinger, April L.'
'Frantz, Doug E.'

_publ_section_title
;
 Synthesis and Biological Evaluations of Electrophilic Steroids Inspired
 by the Taccalonolides
;
_journal_name_full 'ACS Medicinal Chemistry Letters'
_journal_paper_doi 10.1021/acsmedchemlett.0c00534
_journal_year 2020
_chemical_absolute_configuration unk
_chemical_formula_moiety 'C19 H26 O2'
_chemical_formula_sum 'C19 H26 O2'
_chemical_formula_weight 286.40
_space_group_crystal_system tetragonal
_space_group_IT_number 76
_space_group_name_Hall 'P 4w'
_space_group_name_H-M_alt 'P 41'
_atom_sites_solution_hydrogens geom
_atom_sites_solution_primary dual
_audit_creation_date 2019-03-06
_audit_creation_method
;
Olex2 1.2
(compiled 2018.05.29 svn.r3508 for OlexSys, GUI svn.r5506)
;
_cell_angle_alpha 90
_cell_angle_beta 90
_cell_angle_gamma 90
_cell_formula_units_Z 4
_cell_length_a 9.1412(2)
_cell_length_b 9.1412(2)
_cell_length_c 18.5205(6)
_cell_measurement_reflns_used 4956
_cell_measurement_temperature 98(2)
_cell_measurement_theta_max 28.8380
_cell_measurement_theta_min 3.1090
_cell_volume 1547.60(7)
_computing_cell_refinement 'CrysAlisPro 1.171.39.28e (Rigaku OD, 2015)'
_computing_data_collection 'CrysAlisPro 1.171.39.28e (Rigaku OD, 2015)'
_computing_data_reduction 'CrysAlisPro 1.171.39.28e (Rigaku OD, 2015)'
_computing_molecular_graphics 'Olex2 (Dolomanov et al., 2009)'
_computing_publication_material 'Olex2 (Dolomanov et al., 2009)'
_computing_structure_refinement 'ShelXL (Sheldrick, 2015)'
_computing_structure_solution 'ShelXT (Sheldrick, 2015)'
_diffrn_ambient_temperature 98(2)
_diffrn_detector 'CCD plate'
_diffrn_measured_fraction_theta_full 0.999
_diffrn_measured_fraction_theta_max 0.999
_diffrn_measurement_details
;
List of Runs (angles in degrees, time in seconds):

  # Type    Start    End  Width  t~exp~   \w     \q     \k     \f   Frames
--------------------------------------------------------------------------
  1  \w    -97.00  20.00   1.00   25.00    --   -7.70 -30.00 -36.00  117
  2  \w    -85.00  26.00   1.00   25.00    --    4.20 -38.00  90.00  111
  3  \w    -32.00  82.00   1.00   25.00    --   -7.70  38.00-120.00  114
  4  \w    -45.00 -20.00   1.00   25.00    --   -7.70  19.00  30.00   25
;
_diffrn_measurement_device 'four-circle diffractometer'
_diffrn_measurement_device_type 'XtaLAB AFC12 (RCD3): Kappa single'
_diffrn_measurement_method '\w scans'
_diffrn_orient_matrix_type 'CrysAlisPro convention (1999,Acta A55,543-557)'
_diffrn_orient_matrix_UB_11 0.0072655000
_diffrn_orient_matrix_UB_12 0.0740227000
_diffrn_orient_matrix_UB_13 0.0108797000
_diffrn_orient_matrix_UB_21 0.0734001000
_diffrn_orient_matrix_UB_22 -0.0134686000
_diffrn_orient_matrix_UB_23 0.0105328000
_diffrn_orient_matrix_UB_31 0.0241842000
_diffrn_orient_matrix_UB_32 0.0188382000
_diffrn_orient_matrix_UB_33 -0.0351789000
_diffrn_radiation_monochromator graphite
_diffrn_radiation_probe x-ray
_diffrn_radiation_type MoK\a
_diffrn_radiation_wavelength 0.71073
_diffrn_reflns_av_R_equivalents 0.0365
_diffrn_reflns_av_unetI/netI 0.0271
_diffrn_reflns_Laue_measured_fraction_full 0.999
_diffrn_reflns_Laue_measured_fraction_max 0.999
_diffrn_reflns_limit_h_max 10
_diffrn_reflns_limit_h_min -11
_diffrn_reflns_limit_k_max 11
_diffrn_reflns_limit_k_min -11
_diffrn_reflns_limit_l_max 22
_diffrn_reflns_limit_l_min -22
_diffrn_reflns_number 16652
_diffrn_reflns_point_group_measured_fraction_full 0.997
_diffrn_reflns_point_group_measured_fraction_max 0.994
_diffrn_reflns_theta_full 25.242
_diffrn_reflns_theta_max 25.993
_diffrn_reflns_theta_min 2.485
_diffrn_source 'fine-focus sealed X-ray tube'
_diffrn_source_type 'Enhance (Mo) X-ray Source'
_exptl_absorpt_coefficient_mu 0.077
_exptl_absorpt_correction_T_max 1.00000
_exptl_absorpt_correction_T_min 0.97718
_exptl_absorpt_correction_type multi-scan
_exptl_absorpt_process_details
;
CrysAlisPro 1.171.39.28e (Rigaku Oxford Diffraction, 2015)
Empirical absorption correction using spherical harmonics,
 implemented in SCALE3 ABSPACK scaling algorithm.
;
_exptl_crystal_colour 'clear colourless'
_exptl_crystal_colour_lustre clear
_exptl_crystal_colour_primary colourless
_exptl_crystal_density_diffrn 1.229
_exptl_crystal_description plate
_exptl_crystal_F_000 624
_exptl_crystal_size_max 0.33
_exptl_crystal_size_mid 0.27
_exptl_crystal_size_min 0.07
_refine_diff_density_max 0.220
_refine_diff_density_min -0.175
_refine_diff_density_rms 0.038
_refine_ls_abs_structure_details
;

;
_refine_ls_extinction_method none
_refine_ls_goodness_of_fit_ref 1.068
_refine_ls_hydrogen_treatment constr
_refine_ls_matrix_type full
_refine_ls_number_parameters 192
_refine_ls_number_reflns 3010
_refine_ls_number_restraints 1
_refine_ls_restrained_S_all 1.068
_refine_ls_R_factor_all 0.0458
_refine_ls_R_factor_gt 0.0446
_refine_ls_shift/su_max 0.000
_refine_ls_shift/su_mean 0.000
_refine_ls_structure_factor_coef Fsqd
_refine_ls_weighting_details 'w=1/[\s^2^(Fo^2^)+(0.0380P)^2^+1.0000P] where P=(Fo^2^+2Fc^2^)/3'
_refine_ls_weighting_scheme calc
_refine_ls_wR_factor_gt 0.0976
_refine_ls_wR_factor_ref 0.0990
_reflns_Friedel_coverage 0.927
_reflns_Friedel_fraction_full 0.996
_reflns_Friedel_fraction_max 0.989
_reflns_number_gt 2975
_reflns_number_total 3010
_reflns_threshold_expression 'I > 2\s(I)'
_cod_data_source_file ml0c00534_si_004.cif
_cod_data_source_block cd1830
_cod_original_cell_volume 1547.60(8)
_cod_database_code 4518257
_shelx_shelxl_version_number 2016/6
_chemical_oxdiff_formula C19H26O2
_chemical_oxdiff_usercomment NAC-224-90
_shelx_space_group_comment
;
The symmetry employed for this shelxl refinement is uniquely defined
by the following loop, which should always be used as a source of
symmetry information in preference to the above space-group names.
They are only intended as comments.
;
_shelx_estimated_absorpt_t_max 0.995
_shelx_estimated_absorpt_t_min 0.975
_reflns_odcompleteness_completeness 99.76
_reflns_odcompleteness_iscentric 1
_reflns_odcompleteness_theta 26.32
_olex2_refinement_description
;
1. Fixed Uiso
 At 1.2 times of:
  All C(H) groups, All C(H,H) groups
 At 1.5 times of:
  All C(H,H,H) groups
2.a Ternary CH refined with riding coordinates:
 C15(H15), C6(H6), C17(H17), C1(H1), C16(H16), C12(H12)
2.b Secondary CH2 refined with riding coordinates:
 C14(H14A,H14B), C4(H4A,H4B), C13(H13A,H13B), C5(H5A,H5B), C8(H8A,H8B),
 C11(H11A,H11B)
2.c Aromatic/amide H refined with riding coordinates:
 C10(H10), C9(H9)
2.d Idealised Me refined as rotating group:
 C19(H19A,H19B,H19C), C18(H18A,H18B,H18C)
;
_olex2_exptl_crystal_mounting_method 'nylon loop'
_olex2_submission_special_instructions 'No special instructions were received'
_oxdiff_exptl_absorpt_empirical_details
;
Empirical correction (ABSPACK) includes:
- Absorption correction using spherical harmonics
- Frame scaling
;
_oxdiff_exptl_absorpt_empirical_full_max 1.073
_oxdiff_exptl_absorpt_empirical_full_min 0.966

loop_
_space_group_symop_operation_xyz
'x, y, z'
'-x, -y, z+1/2'
'-y, x, z+1/4'
'y, -x, z+3/4'

loop_
_atom_site_label
_atom_site_type_symbol
_atom_site_fract_x
_atom_site_fract_y
_atom_site_fract_z
_atom_site_U_iso_or_equiv
_atom_site_adp_type
_atom_site_occupancy
_atom_site_site_symmetry_order
_atom_site_calc_flag
_atom_site_refinement_flags_posn
_atom_site_refinement_flags_adp
_atom_site_refinement_flags_occupancy
_atom_site_disorder_assembly
_atom_site_disorder_group
O1 O 0.4469(2) 0.5340(2) 0.58440(12) 0.0210(5) Uani 1 1 d . . . . .
O2 O 0.1451(2) 0.4597(2) 0.47152(13) 0.0245(5) Uani 1 1 d . . . . .
C15 C 0.6223(3) 0.2353(3) 0.50728(15) 0.0113(6) Uani 1 1 d . . . . .
H15 H 0.609913 0.205553 0.558888 0.014 Uiso 1 1 calc R . . . .
C7 C 0.6960(3) -0.0278(3) 0.47346(15) 0.0125(6) Uani 1 1 d . . . . .
C6 C 0.5903(3) 0.1016(3) 0.45757(15) 0.0113(6) Uani 1 1 d . . . . .
H6 H 0.613854 0.134667 0.407432 0.014 Uiso 1 1 calc R . . . .
C14 C 0.7790(3) 0.2871(3) 0.49522(16) 0.0136(6) Uani 1 1 d . . . . .
H14A H 0.790176 0.321176 0.444778 0.016 Uiso 1 1 calc R . . . .
H14B H 0.799969 0.370676 0.527625 0.016 Uiso 1 1 calc R . . . .
C17 C 0.5183(3) 0.5078(3) 0.51641(17) 0.0160(6) Uani 1 1 d . . . . .
H17 H 0.600906 0.572277 0.500893 0.019 Uiso 1 1 calc R . . . .
C4 C 0.3187(3) 0.1832(3) 0.44697(17) 0.0157(6) Uani 1 1 d . . . . .
H4A H 0.327505 0.225033 0.397854 0.019 Uiso 1 1 calc R . . . .
H4B H 0.217418 0.147009 0.453224 0.019 Uiso 1 1 calc R . . . .
C1 C 0.3677(3) 0.5664(3) 0.51825(17) 0.0195(7) Uani 1 1 d . . . . .
H1 H 0.347292 0.669832 0.503835 0.023 Uiso 1 1 calc R . . . .
C13 C 0.8879(3) 0.1645(3) 0.50994(17) 0.0168(6) Uani 1 1 d . . . . .
H13A H 0.884181 0.138332 0.561783 0.020 Uiso 1 1 calc R . . . .
H13B H 0.987923 0.199479 0.499023 0.020 Uiso 1 1 calc R . . . .
C5 C 0.4276(3) 0.0556(3) 0.45591(17) 0.0165(6) Uani 1 1 d . . . . .
H5A H 0.413084 -0.014046 0.415604 0.020 Uiso 1 1 calc R . . . .
H5B H 0.404581 0.003328 0.501326 0.020 Uiso 1 1 calc R . . . .
C16 C 0.5099(3) 0.3514(3) 0.48867(15) 0.0136(6) Uani 1 1 d . . . . .
H16 H 0.516150 0.361090 0.434979 0.016 Uiso 1 1 calc R . . . .
C19 C 0.6713(3) -0.0922(3) 0.54915(16) 0.0159(6) Uani 1 1 d . . . . .
H19A H 0.694877 -0.018263 0.585675 0.024 Uiso 1 1 calc GR . . . .
H19B H 0.734480 -0.177700 0.555813 0.024 Uiso 1 1 calc GR . . . .
H19C H 0.568693 -0.121547 0.554229 0.024 Uiso 1 1 calc GR . . . .
C18 C 0.3181(3) 0.2419(3) 0.57913(16) 0.0179(7) Uani 1 1 d . . . . .
H18A H 0.217269 0.205514 0.580963 0.027 Uiso 1 1 calc GR . . . .
H18B H 0.330222 0.320792 0.614444 0.027 Uiso 1 1 calc GR . . . .
H18C H 0.385736 0.161998 0.590509 0.027 Uiso 1 1 calc GR . . . .
C3 C 0.3509(3) 0.3006(3) 0.50287(15) 0.0144(6) Uani 1 1 d . . . . .
C2 C 0.2673(3) 0.4444(3) 0.49526(15) 0.0170(6) Uani 1 1 d . . . . .
C12 C 0.8556(3) 0.0281(3) 0.46457(16) 0.0143(6) Uani 1 1 d . . . . .
H12 H 0.867261 0.057121 0.412830 0.017 Uiso 1 1 calc R . . . .
C8 C 0.6731(3) -0.1497(3) 0.41671(16) 0.0158(6) Uani 1 1 d . . . . .
H8A H 0.578806 -0.199332 0.426224 0.019 Uiso 1 1 calc R . . . .
H8B H 0.667559 -0.104964 0.368114 0.019 Uiso 1 1 calc R . . . .
C10 C 0.9248(4) -0.2375(3) 0.44610(17) 0.0206(7) Uani 1 1 d . . . . .
H10 H 0.994676 -0.314472 0.445754 0.025 Uiso 1 1 calc R . . . .
C9 C 0.7944(3) -0.2618(3) 0.41749(18) 0.0193(6) Uani 1 1 d . . . . .
H9 H 0.776181 -0.354731 0.396332 0.023 Uiso 1 1 calc R . . . .
C11 C 0.9671(3) -0.0936(3) 0.47909(18) 0.0198(7) Uani 1 1 d . . . . .
H11A H 1.063347 -0.063356 0.459578 0.024 Uiso 1 1 calc R . . . .
H11B H 0.977926 -0.106273 0.531906 0.024 Uiso 1 1 calc R . . . .

loop_
_atom_site_aniso_label
_atom_site_aniso_U_11
_atom_site_aniso_U_22
_atom_site_aniso_U_33
_atom_site_aniso_U_23
_atom_site_aniso_U_13
_atom_site_aniso_U_12
O1 0.0211(12) 0.0222(12) 0.0197(11) -0.0053(9) -0.0016(9) 0.0069(9)
O2 0.0146(11) 0.0238(12) 0.0350(14) 0.0054(10) -0.0046(10) 0.0071(9)
C15 0.0134(13) 0.0099(13) 0.0106(13) -0.0009(11) 0.0011(11) 0.0011(11)
C7 0.0134(14) 0.0109(13) 0.0132(14) 0.0003(11) -0.0006(11) 0.0002(11)
C6 0.0105(13) 0.0110(13) 0.0124(13) -0.0002(10) -0.0003(10) 0.0012(10)
C14 0.0136(14) 0.0120(14) 0.0152(14) -0.0017(11) 0.0026(11) -0.0028(11)
C17 0.0176(15) 0.0132(14) 0.0173(14) 0.0019(11) 0.0011(12) 0.0021(12)
C4 0.0129(14) 0.0150(14) 0.0192(15) 0.0005(12) -0.0044(12) 0.0015(11)
C1 0.0239(17) 0.0141(14) 0.0205(16) 0.0007(12) -0.0013(13) 0.0040(12)
C13 0.0099(13) 0.0176(15) 0.0228(16) -0.0018(12) 0.0015(12) 0.0001(11)
C5 0.0139(14) 0.0135(14) 0.0222(15) -0.0023(12) -0.0036(12) -0.0011(11)
C16 0.0170(14) 0.0128(14) 0.0109(14) 0.0008(11) 0.0011(11) 0.0004(11)
C19 0.0138(15) 0.0147(14) 0.0192(15) 0.0045(12) 0.0002(12) 0.0018(12)
C18 0.0139(15) 0.0208(16) 0.0190(16) 0.0058(12) 0.0035(12) 0.0018(12)
C3 0.0135(14) 0.0155(14) 0.0141(15) 0.0028(11) 0.0003(11) 0.0009(11)
C2 0.0189(15) 0.0207(16) 0.0115(15) 0.0046(12) 0.0033(11) 0.0066(12)
C12 0.0120(14) 0.0146(14) 0.0163(15) -0.0018(11) 0.0024(11) 0.0029(11)
C8 0.0168(15) 0.0151(15) 0.0154(15) -0.0010(12) -0.0019(12) 0.0023(12)
C10 0.0226(16) 0.0170(15) 0.0222(16) 0.0027(13) 0.0089(13) 0.0110(12)
C9 0.0238(17) 0.0136(15) 0.0206(16) -0.0036(12) 0.0041(13) 0.0014(13)
C11 0.0145(15) 0.0218(16) 0.0232(16) -0.0011(13) 0.0009(12) 0.0040(12)

loop_
_atom_type_symbol
_atom_type_description
_atom_type_scat_dispersion_real
_atom_type_scat_dispersion_imag
_atom_type_scat_source
C C 0.0033 0.0016 'International Tables Vol C Tables 4.2.6.8 and 6.1.1.4'
H H 0.0000 0.0000 'International Tables Vol C Tables 4.2.6.8 and 6.1.1.4'
O O 0.0106 0.0060 'International Tables Vol C Tables 4.2.6.8 and 6.1.1.4'

loop_
_geom_angle_atom_site_label_1
_geom_angle_atom_site_label_2
_geom_angle_atom_site_label_3
_geom_angle
_geom_angle_site_symmetry_1
_geom_angle_site_symmetry_3
_geom_angle_publ_flag
C17 O1 C1 61.46(19) . . ?
C6 C15 H15 109.3 . . ?
C14 C15 H15 109.3 . . ?
C14 C15 C6 109.5(2) . . ?
C16 C15 H15 109.3 . . ?
C16 C15 C6 106.7(2) . . ?
C16 C15 C14 112.7(2) . . ?
C19 C7 C6 111.8(2) . . ?
C19 C7 C12 111.1(2) . . ?
C19 C7 C8 108.9(2) . . ?
C12 C7 C6 108.2(2) . . ?
C8 C7 C6 109.6(2) . . ?
C8 C7 C12 107.0(2) . . ?
C15 C6 H6 105.7 . . ?
C7 C6 C15 111.6(2) . . ?
C7 C6 H6 105.7 . . ?
C5 C6 C15 114.0(2) . . ?
C5 C6 C7 113.2(2) . . ?
C5 C6 H6 105.7 . . ?
C15 C14 H14A 109.4 . . ?
C15 C14 H14B 109.4 . . ?
H14A C14 H14B 108.0 . . ?
C13 C14 C15 111.0(2) . . ?
C13 C14 H14A 109.4 . . ?
C13 C14 H14B 109.4 . . ?
O1 C17 H17 119.7 . . ?
O1 C17 C1 59.78(19) . . ?
O1 C17 C16 115.4(2) . . ?
C1 C17 H17 119.7 . . ?
C1 C17 C16 107.5(2) . . ?
C16 C17 H17 119.7 . . ?
H4A C4 H4B 108.2 . . ?
C5 C4 H4A 109.7 . . ?
C5 C4 H4B 109.7 . . ?
C3 C4 H4A 109.7 . . ?
C3 C4 H4B 109.7 . . ?
C3 C4 C5 109.6(2) . . ?
O1 C1 C17 58.76(19) . . ?
O1 C1 H1 120.7 . . ?
O1 C1 C2 113.0(2) . . ?
C17 C1 H1 120.7 . . ?
C17 C1 C2 107.0(3) . . ?
C2 C1 H1 120.7 . . ?
C14 C13 H13A 109.2 . . ?
C14 C13 H13B 109.2 . . ?
C14 C13 C12 112.0(2) . . ?
H13A C13 H13B 107.9 . . ?
C12 C13 H13A 109.2 . . ?
C12 C13 H13B 109.2 . . ?
C6 C5 H5A 108.6 . . ?
C6 C5 H5B 108.6 . . ?
C4 C5 C6 114.7(2) . . ?
C4 C5 H5A 108.6 . . ?
C4 C5 H5B 108.6 . . ?
H5A C5 H5B 107.6 . . ?
C15 C16 C17 123.1(2) . . ?
C15 C16 H16 104.4 . . ?
C15 C16 C3 112.8(2) . . ?
C17 C16 H16 104.4 . . ?
C17 C16 C3 105.8(2) . . ?
C3 C16 H16 104.4 . . ?
C7 C19 H19A 109.5 . . ?
C7 C19 H19B 109.5 . . ?
C7 C19 H19C 109.5 . . ?
H19A C19 H19B 109.5 . . ?
H19A C19 H19C 109.5 . . ?
H19B C19 H19C 109.5 . . ?
H18A C18 H18B 109.5 . . ?
H18A C18 H18C 109.5 . . ?
H18B C18 H18C 109.5 . . ?
C3 C18 H18A 109.5 . . ?
C3 C18 H18B 109.5 . . ?
C3 C18 H18C 109.5 . . ?
C4 C3 C16 106.1(2) . . ?
C4 C3 C18 109.9(2) . . ?
C4 C3 C2 116.6(2) . . ?
C18 C3 C16 116.3(2) . . ?
C2 C3 C16 101.3(2) . . ?
C2 C3 C18 106.7(2) . . ?
O2 C2 C1 125.5(3) . . ?
O2 C2 C3 126.6(3) . . ?
C1 C2 C3 107.8(2) . . ?
C7 C12 H12 106.8 . . ?
C13 C12 C7 113.0(2) . . ?
C13 C12 H12 106.8 . . ?
C13 C12 C11 111.5(2) . . ?
C11 C12 C7 111.5(2) . . ?
C11 C12 H12 106.8 . . ?
C7 C8 H8A 109.1 . . ?
C7 C8 H8B 109.1 . . ?
H8A C8 H8B 107.8 . . ?
C9 C8 C7 112.5(2) . . ?
C9 C8 H8A 109.1 . . ?
C9 C8 H8B 109.1 . . ?
C9 C10 H10 118.6 . . ?
C9 C10 C11 122.8(3) . . ?
C11 C10 H10 118.6 . . ?
C8 C9 H9 118.3 . . ?
C10 C9 C8 123.5(3) . . ?
C10 C9 H9 118.3 . . ?
C12 C11 H11A 109.0 . . ?
C12 C11 H11B 109.0 . . ?
C10 C11 C12 113.1(3) . . ?
C10 C11 H11A 109.0 . . ?
C10 C11 H11B 109.0 . . ?
H11A C11 H11B 107.8 . . ?

loop_
_geom_bond_atom_site_label_1
_geom_bond_atom_site_label_2
_geom_bond_distance
_geom_bond_site_symmetry_2
_geom_bond_publ_flag
O1 C17 1.438(4) . ?
O1 C1 1.454(4) . ?
O2 C2 1.209(4) . ?
C15 H15 1.0000 . ?
C15 C6 1.558(4) . ?
C15 C14 1.525(4) . ?
C15 C16 1.517(4) . ?
C7 C6 1.556(4) . ?
C7 C19 1.537(4) . ?
C7 C12 1.554(4) . ?
C7 C8 1.546(4) . ?
C6 H6 1.0000 . ?
C6 C5 1.545(4) . ?
C14 H14A 0.9900 . ?
C14 H14B 0.9900 . ?
C14 C13 1.524(4) . ?
C17 H17 1.0000 . ?
C17 C1 1.478(4) . ?
C17 C16 1.521(4) . ?
C4 H4A 0.9900 . ?
C4 H4B 0.9900 . ?
C4 C5 1.543(4) . ?
C4 C3 1.520(4) . ?
C1 H1 1.0000 . ?
C1 C2 1.506(4) . ?
C13 H13A 0.9900 . ?
C13 H13B 0.9900 . ?
C13 C12 1.532(4) . ?
C5 H5A 0.9900 . ?
C5 H5B 0.9900 . ?
C16 H16 1.0000 . ?
C16 C3 1.548(4) . ?
C19 H19A 0.9800 . ?
C19 H19B 0.9800 . ?
C19 H19C 0.9800 . ?
C18 H18A 0.9800 . ?
C18 H18B 0.9800 . ?
C18 H18C 0.9800 . ?
C18 C3 1.540(4) . ?
C3 C2 1.528(4) . ?
C12 H12 1.0000 . ?
C12 C11 1.533(4) . ?
C8 H8A 0.9900 . ?
C8 H8B 0.9900 . ?
C8 C9 1.510(4) . ?
C10 H10 0.9500 . ?
C10 C9 1.323(5) . ?
C10 C11 1.502(5) . ?
C9 H9 0.9500 . ?
C11 H11A 0.9900 . ?
C11 H11B 0.9900 . ?
